data_4350659
loop_
_publ_author_name
'Naik, Susmita'
'Mague, Joel T.'
'Balakrishna, Maravanji S.'

_publ_section_title
;
 Short-bite PNP ligand-supported rare tetranuclear [Cu4I4] clusters:
 structural and photoluminescence studies.
;
_journal_issue 7
_journal_name_full 'Inorganic chemistry'
_journal_page_first 3864
_journal_page_last 3873
_journal_paper_doi 10.1021/ic500240j
_journal_volume 53
_journal_year 2014
_chemical_formula_moiety 'C46 H49 Cu2 I2 N O8 P2'
_chemical_formula_sum 'C46 H49 Cu2 I2 N O8 P2'
_chemical_formula_weight 1186.68
_space_group_crystal_system monoclinic
_space_group_IT_number 14
_space_group_name_Hall '-P 2yn'
_space_group_name_H-M_alt 'P 1 21/n 1'
_atom_sites_solution_hydrogens geom
_atom_sites_solution_primary iterative
_audit_creation_date 2014-01-21
_audit_creation_method
;
  Olex2 1.2
  (compiled Apr 23 2013 17:54:37, GUI svn.r4466)
;
_cell_angle_alpha 90
_cell_angle_beta 91.059(5)
_cell_angle_gamma 90
_cell_formula_units_Z 4
_cell_length_a 16.5661(8)
_cell_length_b 15.8160(6)
_cell_length_c 18.4637(9)
_cell_measurement_temperature 150.15
_cell_volume 4836.8(4)
_computing_molecular_graphics
;
O. V. Dolomanov, L. J. Bourhis, R. J. Gildea, J. A. K. Howard and H. Puschmann,
OLEX2: a complete structure solution, refinement and analysis program.
J. Appl. Cryst. (2009). 42, 339-341.
;
_computing_publication_material
;
O. V. Dolomanov, L. J. Bourhis, R. J. Gildea, J. A. K. Howard and H. Puschmann,
OLEX2: a complete structure solution, refinement and analysis program.
J. Appl. Cryst. (2009). 42, 339-341.
;
_computing_structure_refinement
;
SHELXL, G.M. Sheldrick, Acta Cryst.
(2008). A64, 112-122
;
_computing_structure_solution 'SUPERFLIP, J. Appl. Cryst. (2007) 40, 786-790'
_diffrn_ambient_temperature 150.15
_diffrn_measured_fraction_theta_full 0.994
_diffrn_measured_fraction_theta_max 0.900
_diffrn_radiation_type MoK\a
_diffrn_radiation_wavelength 0.71073
_diffrn_reflns_av_R_equivalents 0.0954
_diffrn_reflns_av_unetI/netI 0.0735
_diffrn_reflns_Laue_measured_fraction_full 0.994
_diffrn_reflns_Laue_measured_fraction_max 0.900
_diffrn_reflns_limit_h_max 23
_diffrn_reflns_limit_h_min -25
_diffrn_reflns_limit_k_max 23
_diffrn_reflns_limit_k_min -22
_diffrn_reflns_limit_l_max 24
_diffrn_reflns_limit_l_min -27
_diffrn_reflns_number 53245
_diffrn_reflns_point_group_measured_fraction_full 0.994
_diffrn_reflns_point_group_measured_fraction_max 0.900
_diffrn_reflns_theta_full 31.000
_diffrn_reflns_theta_max 32.912
_diffrn_reflns_theta_min 2.971
_exptl_absorpt_coefficient_mu 2.272
_exptl_absorpt_correction_type none
_exptl_crystal_colour '? colourless'
_exptl_crystal_colour_primary colourless
_exptl_crystal_density_diffrn 1.630
_exptl_crystal_description block
_exptl_crystal_F_000 2360
_exptl_crystal_size_max 0.23
_exptl_crystal_size_mid 0.18
_exptl_crystal_size_min 0.14
_refine_diff_density_max 4.900
_refine_diff_density_min -3.671
_refine_diff_density_rms 0.234
_refine_ls_extinction_method none
_refine_ls_goodness_of_fit_ref 1.100
_refine_ls_hydrogen_treatment constr
_refine_ls_matrix_type full
_refine_ls_number_parameters 584
_refine_ls_number_reflns 16295
_refine_ls_number_restraints 138
_refine_ls_restrained_S_all 1.099
_refine_ls_R_factor_all 0.1135
_refine_ls_R_factor_gt 0.0818
_refine_ls_shift/su_max 0.001
_refine_ls_shift/su_mean 0.000
_refine_ls_structure_factor_coef Fsqd
_refine_ls_weighting_details
;
 w=1/[\s^2^(Fo^2^)+(0.1372P)^2^]
 where P=(Fo^2^+2Fc^2^)/3
;
_refine_ls_weighting_scheme calc
_refine_ls_wR_factor_gt 0.2211
_refine_ls_wR_factor_ref 0.2366
_reflns_Friedel_coverage 0.000
_reflns_number_gt 10940
_reflns_number_total 16295
_reflns_threshold_expression 'I > 2\s(I)'
_cod_data_source_file ic500240j_si_001.cif
_cod_data_source_block msb047a
_cod_database_code 4350659
_olex2_refinement_description
;
1. Fixed Uiso
 At 1.2 times of:
  All C(H) groups, All C(H,H) groups
 At 1.5 times of:
  All C(H,H,H) groups
2. Restrained distances
 C15-C18 = C15-C18A = C31-C34 = C31-C34A = C41-C44 = C41-C44A
 1.523 with sigma of 0.003
 C18-C19 = C18A-C19A = C34-C35 = C34A-C35A = C44-C45 = C44A-C45A
 1.504 with sigma of 0.004
 C19-C20 = C19A-C20A = C35-C36 = C35A-C36A = C45-C46 = C45A-C46A
 1.295 with sigma of 0.005
 C15-C19 = C15-C19A = C31-C35 = C31-C35A = C41-C45 = C41-C45A
 2.513 with sigma of 0.006
 C18-C20 = C18A-C20A = C34-C36 = C34A-C36A = C44-C46 = C44A-C46A
 2.467 with sigma of 0.007
3. Uiso/Uaniso restraints and constraints
Uanis(C18) \\sim Ueq, Uanis(C19) \\sim Ueq, Uanis(C20) \\sim Ueq, Uanis(C18A) \\sim Ueq, Uanis(C19A) \\sim Ueq, Uanis(C20A) \\sim Ueq, Uanis(C34) \\sim Ueq, Uanis(C35) \\sim Ueq, Uanis(C36) \\sim Ueq, Uanis(C34A) \\sim Ueq, Uanis(C35A) \\sim Ueq, Uanis(C36A) \\sim Ueq, Uanis(C44) \\sim Ueq, Uanis(C45) \\sim Ueq, Uanis(C46) \\sim Ueq, Uanis(C44A) \\sim Ueq, Uanis(C45A) \\sim Ueq, Uanis(C46A) \\sim Ueq: with sigma of 0.005 and sigma for terminal atoms of 0.01
Uanis(C18) = Uanis(C18A)
Uanis(C19) = Uanis(C19A)
Uanis(C20) = Uanis(C20A)
Uanis(C34) = Uanis(C34A)
Uanis(C35) = Uanis(C35A)
Uanis(C36) = Uanis(C36A)
Uanis(C44) = Uanis(C44A)
Uanis(C45) = Uanis(C45A)
Uanis(C46) = Uanis(C46A)
4. Others
 Sof(C18A)=Sof(H18C)=Sof(H18D)=Sof(C19A)=Sof(H19A)=Sof(C20A)=Sof(H20C)=
 Sof(H20D)=1-FVAR(1)
 Sof(C18)=Sof(H18A)=Sof(H18B)=Sof(C19)=Sof(H19)=Sof(C20)=Sof(H20A)=Sof(H20B)=
 FVAR(1)
 Sof(C34A)=Sof(H34C)=Sof(H34D)=Sof(C35A)=Sof(H35A)=Sof(C36A)=Sof(H36C)=
 Sof(H36D)=1-FVAR(2)
 Sof(C34)=Sof(H34A)=Sof(H34B)=Sof(C35)=Sof(H35)=Sof(C36)=Sof(H36A)=Sof(H36B)=
 FVAR(2)
 Sof(C44A)=Sof(H44C)=Sof(H44D)=Sof(C45A)=Sof(H45A)=Sof(C46A)=Sof(H46C)=
 Sof(H46D)=1-FVAR(3)
 Sof(C44)=Sof(H44A)=Sof(H44B)=Sof(C45)=Sof(H45)=Sof(C46)=Sof(H46A)=Sof(H46B)=
 FVAR(3)
5.a Secondary CH2 refined with riding coordinates:
 C8(H8A,H8B), C18(H18A,H18B), C18A(H18C,H18D), C34(H34A,H34B), C34A(H34C,H34D),
  C44(H44A,H44B), C44A(H44C,H44D)
5.b Aromatic/amide H refined with riding coordinates:
 C4(H4), C6(H6), C7(H7), C9(H9), C14(H14), C16(H16), C17(H17), C19(H19),
 C19A(H19A), C22(H22), C23(H23), C24(H24), C25(H25), C26(H26), C30(H30),
 C32(H32), C33(H33), C35(H35), C35A(H35A), C40(H40), C42(H42), C43(H43),
 C45(H45), C45A(H45A)
5.c X=CH2 refined with riding coordinates:
 C10(H10A,H10B), C20(H20A,H20B), C20A(H20C,H20D), C36(H36A,H36B), C36A(H36C,
 H36D), C46(H46A,H46B), C46A(H46C,H46D)
5.d Idealised Me refined as rotating group:
 C3(H3A,H3B,H3C), C13(H13A,H13B,H13C), C29(H29A,H29B,H29C), C39(H39A,H39B,H39C)
;
_shelx_estimated_absorpt_t_max 0.741
_shelx_estimated_absorpt_t_min 0.623
_shelx_space_group_comment
;
The symmetry employed for this shelxl refinement is uniquely defined
by the following loop, which should always be used as a source of
symmetry information in preference to the above space-group names.
They are only intended as comments.
;
_shelxl_version_number 2012-9

loop_
_space_group_symop_operation_xyz
'x, y, z'
'-x+1/2, y+1/2, -z+1/2'
'-x, -y, -z'
'x-1/2, -y-1/2, z-1/2'

loop_
_atom_site_label
_atom_site_type_symbol
_atom_site_fract_x
_atom_site_fract_y
_atom_site_fract_z
_atom_site_U_iso_or_equiv
_atom_site_adp_type
_atom_site_occupancy
_atom_site_site_symmetry_order
_atom_site_calc_flag
_atom_site_refinement_flags_posn
_atom_site_refinement_flags_adp
_atom_site_refinement_flags_occupancy
_atom_site_disorder_assembly
_atom_site_disorder_group
Cu1 Cu 0.01339(6) -0.06717(4) 0.41004(4) 0.03346(19) Uani 1 1 d . . . . .
Cu2 Cu -0.02371(5) 0.09242(4) 0.43500(4) 0.02969(18) Uani 1 1 d . . . . .
I1 I -0.11733(2) -0.02743(2) 0.50344(2) 0.02464(10) Uani 1 1 d . . . . .
I2 I -0.01448(3) 0.03408(2) 0.30142(2) 0.03539(13) Uani 1 1 d . . . . .
P1 P 0.04763(8) -0.19855(8) 0.38945(7) 0.0184(2) Uani 1 1 d . . . . .
P2 P -0.05485(9) 0.22569(8) 0.45310(7) 0.0196(3) Uani 1 1 d . . . . .
O1 O 0.1235(2) -0.2143(2) 0.3359(2) 0.0234(8) Uani 1 1 d . . . . .
O2 O 0.1244(3) -0.1318(3) 0.2106(2) 0.0415(11) Uani 1 1 d . . . . .
O3 O -0.0160(2) -0.2623(2) 0.34951(19) 0.0235(7) Uani 1 1 d . . . . .
O4 O -0.1504(3) -0.1687(3) 0.3384(2) 0.0351(10) Uani 1 1 d . . . . .
O5 O 0.0078(3) 0.2950(2) 0.4214(2) 0.0277(8) Uani 1 1 d . . . . .
O6 O 0.0806(4) 0.2599(4) 0.2979(2) 0.0499(14) Uani 1 1 d . . . . .
O7 O -0.1353(3) 0.2627(3) 0.4141(2) 0.0298(9) Uani 1 1 d . . . . .
O8 O -0.2548(3) 0.1509(3) 0.4206(2) 0.0394(11) Uani 1 1 d . . . . .
N1 N -0.0718(3) 0.2604(2) 0.5386(2) 0.0182(8) Uani 1 1 d . . . . .
C1 C 0.1823(4) -0.1518(3) 0.3267(3) 0.0261(11) Uani 1 1 d . . . . .
C2 C 0.1844(4) -0.1111(4) 0.2586(3) 0.0310(12) Uani 1 1 d . . . . .
C3 C 0.1173(5) -0.0806(5) 0.1467(4) 0.0496(19) Uani 1 1 d . . . . .
H3A H 0.1644 -0.0897 0.1164 0.074 Uiso 1 1 calc R U . . .
H3B H 0.1144 -0.0209 0.1606 0.074 Uiso 1 1 calc R U . . .
H3C H 0.0682 -0.0963 0.1196 0.074 Uiso 1 1 calc R U . . .
C4 C 0.2467(4) -0.0547(4) 0.2443(3) 0.0353(14) Uani 1 1 d . . . . .
H4 H 0.2486 -0.0272 0.1987 0.042 Uiso 1 1 calc R U . . .
C5 C 0.3058(5) -0.0387(4) 0.2966(4) 0.0384(15) Uani 1 1 d . . . . .
C6 C 0.3023(5) -0.0781(5) 0.3638(3) 0.0426(17) Uani 1 1 d . . . . .
H6 H 0.3421 -0.0659 0.4000 0.051 Uiso 1 1 calc R U . . .
C7 C 0.2405(4) -0.1355(4) 0.3784(3) 0.0340(13) Uani 1 1 d . . . . .
H7 H 0.2389 -0.1631 0.4241 0.041 Uiso 1 1 calc R U . . .
C8 C 0.3763(6) 0.0186(6) 0.2787(4) 0.054(2) Uani 1 1 d . . . . .
H8A H 0.3632 0.0505 0.2339 0.065 Uiso 1 1 calc R U . . .
H8B H 0.3844 0.0600 0.3184 0.065 Uiso 1 1 calc R U . . .
C9 C 0.4537(6) -0.0301(6) 0.2682(5) 0.062(3) Uani 1 1 d . . . . .
H9 H 0.4543 -0.0721 0.2315 0.074 Uiso 1 1 calc R U . . .
C10 C 0.5184(8) -0.0184(8) 0.3058(7) 0.087(4) Uani 1 1 d . . . . .
H10A H 0.5198 0.0231 0.3429 0.104 Uiso 1 1 calc R U . . .
H10B H 0.5651 -0.0512 0.2964 0.104 Uiso 1 1 calc R U . . .
C11 C -0.0458(3) -0.2400(3) 0.2801(3) 0.0233(10) Uani 1 1 d . . . . .
C12 C -0.1154(3) -0.1916(4) 0.2748(3) 0.0258(11) Uani 1 1 d . . . . .
C13 C -0.2173(5) -0.1112(5) 0.3343(4) 0.0451(17) Uani 1 1 d . . . . .
H13A H -0.2606 -0.1359 0.3043 0.068 Uiso 1 1 calc R U . . .
H13B H -0.1998 -0.0578 0.3128 0.068 Uiso 1 1 calc R U . . .
H13C H -0.2373 -0.1007 0.3832 0.068 Uiso 1 1 calc R U . . .
C14 C -0.1450(4) -0.1691(4) 0.2049(3) 0.0339(13) Uani 1 1 d . . . . .
H14 H -0.1915 -0.1343 0.2004 0.041 Uiso 1 1 calc R U . . .
C15 C -0.1067(4) -0.1973(4) 0.1427(3) 0.0352(14) Uani 1 1 d D . . . .
C16 C -0.0388(4) -0.2505(5) 0.1499(3) 0.0380(15) Uani 1 1 d . . . . .
H16 H -0.0135 -0.2720 0.1080 0.046 Uiso 1 1 calc R U . . .
C17 C -0.0085(4) -0.2717(4) 0.2190(3) 0.0313(12) Uani 1 1 d . . . . .
H17 H 0.0373 -0.3075 0.2240 0.038 Uiso 1 1 calc R U . . .
C18 C -0.1404(5) -0.1684(7) 0.0694(3) 0.039(2) Uani 0.74(2) 1 d D U P A 1
H18A H -0.1478 -0.2184 0.0377 0.046 Uiso 0.74(2) 1 calc R U P A 1
H18B H -0.1941 -0.1424 0.0763 0.046 Uiso 0.74(2) 1 calc R U P A 1
C19 C -0.0870(8) -0.1059(8) 0.0324(5) 0.066(3) Uani 0.74(2) 1 d D U P A 1
H19 H -0.0762 -0.0539 0.0564 0.079 Uiso 0.74(2) 1 calc R U P A 1
C20 C -0.0546(9) -0.1181(12) -0.0302(6) 0.076(4) Uani 0.74(2) 1 d D U P A 1
H20A H -0.0642 -0.1694 -0.0557 0.091 Uiso 0.74(2) 1 calc R U P A 1
H20B H -0.0214 -0.0756 -0.0506 0.091 Uiso 0.74(2) 1 calc R U P A 1
C18A C -0.1356(13) -0.195(2) 0.0639(5) 0.039(2) Uani 0.26(2) 1 d D U P A 2
H18C H -0.1388 -0.2538 0.0452 0.046 Uiso 0.26(2) 1 calc R U P A 2
H18D H -0.1905 -0.1707 0.0613 0.046 Uiso 0.26(2) 1 calc R U P A 2
C19A C -0.081(2) -0.144(2) 0.0168(8) 0.066(3) Uani 0.26(2) 1 d D U P A 2
H19A H -0.0603 -0.0925 0.0352 0.079 Uiso 0.26(2) 1 calc R U P A 2
C20A C -0.060(3) -0.168(3) -0.0474(14) 0.076(4) Uani 0.26(2) 1 d D U P A 2
H20C H -0.0792 -0.2193 -0.0672 0.091 Uiso 0.26(2) 1 calc R U P A 2
H20D H -0.0247 -0.1328 -0.0747 0.091 Uiso 0.26(2) 1 calc R U P A 2
C21 C -0.1013(3) 0.3465(3) 0.5499(3) 0.0207(9) Uani 1 1 d . . . . .
C22 C -0.0484(4) 0.4139(3) 0.5605(3) 0.0268(11) Uani 1 1 d . . . . .
H22 H 0.0083 0.4045 0.5616 0.032 Uiso 1 1 calc R U . . .
C23 C -0.0788(4) 0.4947(3) 0.5693(3) 0.0328(14) Uani 1 1 d . . . . .
H23 H -0.0427 0.5408 0.5758 0.039 Uiso 1 1 calc R U . . .
C24 C -0.1609(5) 0.5090(4) 0.5687(3) 0.0363(15) Uani 1 1 d . . . . .
H24 H -0.1812 0.5647 0.5748 0.044 Uiso 1 1 calc R U . . .
C25 C -0.2137(4) 0.4418(4) 0.5592(3) 0.0340(13) Uani 1 1 d . . . . .
H25 H -0.2703 0.4512 0.5588 0.041 Uiso 1 1 calc R U . . .
C26 C -0.1832(4) 0.3601(3) 0.5502(3) 0.0258(11) Uani 1 1 d . . . . .
H26 H -0.2192 0.3138 0.5444 0.031 Uiso 1 1 calc R U . . .
C27 C 0.0905(4) 0.2734(3) 0.4251(3) 0.0300(12) Uani 1 1 d . . . . .
C28 C 0.1282(5) 0.2554(4) 0.3592(3) 0.0384(15) Uani 1 1 d . . . . .
C29 C 0.1124(8) 0.2283(7) 0.2308(4) 0.080(4) Uani 1 1 d . . . . .
H29A H 0.0692 0.2266 0.1938 0.119 Uiso 1 1 calc R U . . .
H29B H 0.1339 0.1712 0.2384 0.119 Uiso 1 1 calc R U . . .
H29C H 0.1556 0.2657 0.2146 0.119 Uiso 1 1 calc R U . . .
C30 C 0.2090(5) 0.2357(5) 0.3605(4) 0.0482(19) Uani 1 1 d . . . . .
H30 H 0.2356 0.2238 0.3165 0.058 Uiso 1 1 calc R U . . .
C31 C 0.2520(4) 0.2332(5) 0.4257(4) 0.0464(17) Uani 1 1 d D . . . .
C32 C 0.2129(5) 0.2503(4) 0.4909(4) 0.0397(15) Uani 1 1 d . . . . .
H32 H 0.2420 0.2478 0.5357 0.048 Uiso 1 1 calc R U . . .
C33 C 0.1323(4) 0.2706(4) 0.4895(3) 0.0310(12) Uani 1 1 d . . . . .
H33 H 0.1056 0.2828 0.5334 0.037 Uiso 1 1 calc R U . . .
C34 C 0.3422(4) 0.2150(6) 0.4271(6) 0.054(3) Uani 0.817(11) 1 d D U P B 1
H34A H 0.3613 0.2104 0.3767 0.065 Uiso 0.817(11) 1 calc R U P B 1
H34B H 0.3711 0.2628 0.4505 0.065 Uiso 0.817(11) 1 calc R U P B 1
C35 C 0.3628(6) 0.1348(5) 0.4671(6) 0.067(3) Uani 0.817(11) 1 d D U P B 1
H35 H 0.3358 0.0843 0.4531 0.080 Uiso 0.817(11) 1 calc R U P B 1
C36 C 0.4155(8) 0.1314(10) 0.5197(7) 0.096(5) Uani 0.817(11) 1 d D U P B 1
H36A H 0.4433 0.1811 0.5347 0.115 Uiso 0.817(11) 1 calc R U P B 1
H36B H 0.4264 0.0791 0.5433 0.115 Uiso 0.817(11) 1 calc R U P B 1
C34A C 0.3349(13) 0.192(3) 0.4232(17) 0.054(3) Uani 0.183(11) 1 d D U P B 2
H34C H 0.3284 0.1316 0.4099 0.065 Uiso 0.183(11) 1 calc R U P B 2
H34D H 0.3669 0.2196 0.3851 0.065 Uiso 0.183(11) 1 calc R U P B 2
C35A C 0.3802(13) 0.198(3) 0.494(2) 0.067(3) Uani 0.183(11) 1 d D U P B 2
H35A H 0.3703 0.1559 0.5299 0.080 Uiso 0.183(11) 1 calc R U P B 2
C36A C 0.432(3) 0.257(4) 0.510(3) 0.096(5) Uani 0.183(11) 1 d D U P B 2
H36C H 0.4431 0.2995 0.4755 0.115 Uiso 0.183(11) 1 calc R U P B 2
H36D H 0.4586 0.2570 0.5559 0.115 Uiso 0.183(11) 1 calc R U P B 2
C37 C -0.1617(4) 0.2246(4) 0.3488(3) 0.0328(13) Uani 1 1 d . . . . .
C38 C -0.2256(4) 0.1667(4) 0.3526(3) 0.0355(14) Uani 1 1 d . . . . .
C39 C -0.3177(6) 0.0909(6) 0.4254(4) 0.052(2) Uani 1 1 d . . . . .
H39A H -0.3648 0.1105 0.3972 0.078 Uiso 1 1 calc R U . . .
H39B H -0.3326 0.0839 0.4762 0.078 Uiso 1 1 calc R U . . .
H39C H -0.2995 0.0365 0.4062 0.078 Uiso 1 1 calc R U . . .
C40 C -0.2539(5) 0.1284(5) 0.2890(4) 0.0436(17) Uani 1 1 d . . . . .
H40 H -0.2965 0.0884 0.2912 0.052 Uiso 1 1 calc R U . . .
C41 C -0.2197(6) 0.1485(5) 0.2208(3) 0.057(2) Uani 1 1 d D . . . .
C42 C -0.1576(6) 0.2072(5) 0.2187(3) 0.052(2) Uani 1 1 d . . . . .
H42 H -0.1346 0.2215 0.1736 0.063 Uiso 1 1 calc R U . . .
C43 C -0.1281(5) 0.2459(5) 0.2832(3) 0.0415(16) Uani 1 1 d . . . . .
H43 H -0.0856 0.2862 0.2814 0.050 Uiso 1 1 calc R U . . .
C44 C -0.2393(6) 0.0956(8) 0.1536(5) 0.052(3) Uani 0.670(14) 1 d D U P C 1
H44A H -0.2300 0.1301 0.1098 0.062 Uiso 0.670(14) 1 calc R U P C 1
H44B H -0.2024 0.0464 0.1523 0.062 Uiso 0.670(14) 1 calc R U P C 1
C45 C -0.3252(6) 0.0647(7) 0.1525(7) 0.062(3) Uani 0.670(14) 1 d D U P C 1
H45 H -0.3666 0.1046 0.1617 0.074 Uiso 0.670(14) 1 calc R U P C 1
C46 C -0.3462(10) -0.0127(9) 0.140(3) 0.071(3) Uani 0.670(14) 1 d D U P C 1
H46A H -0.3062 -0.0542 0.1304 0.086 Uiso 0.670(14) 1 calc R U P C 1
H46B H -0.4016 -0.0282 0.1398 0.086 Uiso 0.670(14) 1 calc R U P C 1
C44A C -0.2681(16) 0.1186(9) 0.1547(9) 0.052(3) Uani 0.330(14) 1 d D U P C 2
H44C H -0.3242 0.1398 0.1578 0.062 Uiso 0.330(14) 1 calc R U P C 2
H44D H -0.2442 0.1426 0.1105 0.062 Uiso 0.330(14) 1 calc R U P C 2
C45A C -0.2695(15) 0.0238(10) 0.1488(13) 0.062(3) Uani 0.330(14) 1 d D U P C 2
H45A H -0.2196 -0.0057 0.1512 0.074 Uiso 0.330(14) 1 calc R U P C 2
C46A C -0.335(2) -0.0199(19) 0.141(6) 0.071(3) Uani 0.330(14) 1 d D U P C 2
H46C H -0.3860 0.0080 0.1382 0.086 Uiso 0.330(14) 1 calc R U P C 2
H46D H -0.3327 -0.0798 0.1373 0.086 Uiso 0.330(14) 1 calc R U P C 2

loop_
_atom_site_aniso_label
_atom_site_aniso_U_11
_atom_site_aniso_U_22
_atom_site_aniso_U_33
_atom_site_aniso_U_23
_atom_site_aniso_U_13
_atom_site_aniso_U_12
Cu1 0.0590(5) 0.0176(3) 0.0235(3) -0.0001(2) -0.0059(3) 0.0078(3)
Cu2 0.0488(5) 0.0169(3) 0.0233(3) -0.0022(2) -0.0005(3) 0.0056(3)
I1 0.02641(18) 0.02314(17) 0.02427(17) -0.00156(12) -0.00221(13) -0.00198(13)
I2 0.0625(3) 0.0266(2) 0.01700(17) 0.00255(12) -0.00107(17) 0.00721(17)
P1 0.0232(6) 0.0166(5) 0.0152(5) 0.0008(4) -0.0019(4) -0.0009(4)
P2 0.0273(7) 0.0161(5) 0.0153(5) -0.0006(4) -0.0019(5) 0.0011(5)
O1 0.028(2) 0.0202(17) 0.0218(17) -0.0022(13) 0.0071(14) -0.0055(14)
O2 0.052(3) 0.048(3) 0.024(2) 0.0087(19) -0.0016(19) -0.015(2)
O3 0.028(2) 0.0247(18) 0.0178(16) 0.0008(13) -0.0091(14) -0.0030(15)
O4 0.035(2) 0.045(3) 0.025(2) -0.0052(18) -0.0014(17) 0.008(2)
O5 0.036(2) 0.0215(18) 0.0252(18) 0.0002(14) 0.0039(16) -0.0017(16)
O6 0.073(4) 0.058(3) 0.019(2) -0.001(2) 0.014(2) -0.008(3)
O7 0.043(2) 0.0241(19) 0.0222(18) -0.0055(15) -0.0130(16) 0.0100(17)
O8 0.047(3) 0.045(3) 0.025(2) -0.0051(19) -0.0096(19) -0.003(2)
N1 0.026(2) 0.0120(16) 0.0165(17) -0.0011(13) -0.0006(15) 0.0022(15)
C1 0.031(3) 0.025(2) 0.023(2) -0.0042(19) 0.007(2) -0.006(2)
C2 0.042(3) 0.027(3) 0.023(2) 0.002(2) 0.005(2) -0.006(2)
C3 0.064(5) 0.058(5) 0.026(3) 0.015(3) -0.006(3) -0.004(4)
C4 0.049(4) 0.036(3) 0.021(2) 0.003(2) 0.004(2) -0.015(3)
C5 0.047(4) 0.037(3) 0.031(3) -0.004(2) 0.003(3) -0.015(3)
C6 0.049(4) 0.055(4) 0.024(3) -0.004(3) -0.002(3) -0.021(3)
C7 0.041(4) 0.040(3) 0.021(2) -0.002(2) 0.003(2) -0.007(3)
C8 0.061(5) 0.067(5) 0.034(4) 0.001(3) 0.004(3) -0.028(4)
C9 0.061(6) 0.079(7) 0.046(4) 0.001(4) 0.018(4) -0.028(5)
C10 0.078(8) 0.105(10) 0.075(8) 0.013(6) -0.019(6) -0.023(7)
C11 0.029(3) 0.026(2) 0.015(2) 0.0032(18) -0.0032(18) -0.006(2)
C12 0.025(3) 0.031(3) 0.021(2) 0.000(2) -0.006(2) -0.001(2)
C13 0.039(4) 0.052(4) 0.044(4) -0.019(3) -0.005(3) 0.015(3)
C14 0.040(4) 0.033(3) 0.028(3) 0.002(2) -0.011(2) 0.001(3)
C15 0.033(3) 0.052(4) 0.020(2) 0.005(2) -0.008(2) -0.009(3)
C16 0.037(4) 0.060(4) 0.016(2) -0.005(3) -0.007(2) -0.008(3)
C17 0.029(3) 0.044(3) 0.021(2) -0.008(2) -0.001(2) 0.002(2)
C18 0.044(3) 0.041(4) 0.030(3) 0.005(3) -0.008(2) 0.002(3)
C19 0.068(4) 0.069(5) 0.061(4) 0.007(3) -0.004(3) 0.000(3)
C20 0.087(6) 0.088(7) 0.052(5) 0.022(5) 0.011(5) -0.004(6)
C18A 0.044(3) 0.041(4) 0.030(3) 0.005(3) -0.008(2) 0.002(3)
C19A 0.068(4) 0.069(5) 0.061(4) 0.007(3) -0.004(3) 0.000(3)
C20A 0.087(6) 0.088(7) 0.052(5) 0.022(5) 0.011(5) -0.004(6)
C21 0.029(3) 0.017(2) 0.015(2) -0.0004(16) -0.0015(18) 0.0025(19)
C22 0.036(3) 0.019(2) 0.025(2) 0.0001(19) 0.001(2) -0.003(2)
C23 0.054(4) 0.015(2) 0.030(3) -0.004(2) 0.010(3) -0.001(2)
C24 0.065(5) 0.021(3) 0.022(3) -0.002(2) 0.007(3) 0.008(3)
C25 0.038(4) 0.035(3) 0.029(3) -0.002(2) 0.000(2) 0.007(3)
C26 0.028(3) 0.025(2) 0.025(2) -0.0034(19) -0.004(2) 0.002(2)
C27 0.041(3) 0.020(2) 0.029(3) 0.001(2) 0.011(2) -0.006(2)
C28 0.055(4) 0.035(3) 0.025(3) 0.001(2) 0.009(3) -0.010(3)
C29 0.119(9) 0.096(8) 0.025(4) -0.019(4) 0.029(5) -0.023(7)
C30 0.057(5) 0.049(4) 0.040(4) -0.003(3) 0.025(3) -0.001(4)
C31 0.045(4) 0.052(4) 0.043(4) 0.002(3) 0.016(3) -0.004(3)
C32 0.045(4) 0.041(4) 0.033(3) -0.001(3) 0.005(3) -0.007(3)
C33 0.039(3) 0.025(3) 0.030(3) -0.001(2) 0.010(2) -0.001(2)
C34 0.051(4) 0.056(4) 0.056(3) 0.000(3) 0.011(3) -0.001(3)
C35 0.066(4) 0.068(4) 0.067(4) 0.001(3) 0.010(3) 0.002(3)
C36 0.093(7) 0.106(7) 0.089(7) 0.025(6) 0.008(5) -0.002(6)
C34A 0.051(4) 0.056(4) 0.056(3) 0.000(3) 0.011(3) -0.001(3)
C35A 0.066(4) 0.068(4) 0.067(4) 0.001(3) 0.010(3) 0.002(3)
C36A 0.093(7) 0.106(7) 0.089(7) 0.025(6) 0.008(5) -0.002(6)
C37 0.048(4) 0.031(3) 0.019(2) -0.004(2) -0.015(2) 0.012(3)
C38 0.048(4) 0.036(3) 0.022(3) 0.001(2) -0.012(2) 0.009(3)
C39 0.068(6) 0.055(5) 0.033(3) 0.001(3) -0.003(3) -0.012(4)
C40 0.060(5) 0.041(4) 0.029(3) -0.002(3) -0.019(3) -0.003(3)
C41 0.091(7) 0.056(5) 0.022(3) -0.001(3) -0.016(4) -0.001(5)
C42 0.082(6) 0.059(5) 0.015(3) 0.004(3) -0.011(3) 0.007(4)
C43 0.060(5) 0.040(4) 0.024(3) 0.008(2) -0.004(3) 0.002(3)
C44 0.057(4) 0.057(4) 0.042(3) -0.004(3) -0.007(3) 0.002(3)
C45 0.066(4) 0.062(4) 0.056(4) -0.006(3) -0.006(3) 0.002(3)
C46 0.083(6) 0.073(5) 0.059(5) -0.007(5) -0.006(6) 0.006(5)
C44A 0.057(4) 0.057(4) 0.042(3) -0.004(3) -0.007(3) 0.002(3)
C45A 0.066(4) 0.062(4) 0.056(4) -0.006(3) -0.006(3) 0.002(3)
C46A 0.083(6) 0.073(5) 0.059(5) -0.007(5) -0.006(6) 0.006(5)

loop_
_atom_type_symbol
_atom_type_description
_atom_type_scat_dispersion_real
_atom_type_scat_dispersion_imag
_atom_type_scat_source
C C 0.0033 0.0016 'International Tables Vol C Tables 4.2.6.8 and 6.1.1.4'
H H 0.0000 0.0000 'International Tables Vol C Tables 4.2.6.8 and 6.1.1.4'
N N 0.0061 0.0033 'International Tables Vol C Tables 4.2.6.8 and 6.1.1.4'
O O 0.0106 0.0060 'International Tables Vol C Tables 4.2.6.8 and 6.1.1.4'
P P 0.1023 0.0942 'International Tables Vol C Tables 4.2.6.8 and 6.1.1.4'
I I -0.4742 1.8119 'International Tables Vol C Tables 4.2.6.8 and 6.1.1.4'
Cu Cu 0.3201 1.2651 'International Tables Vol C Tables 4.2.6.8 and 6.1.1.4'

loop_
_geom_angle_atom_site_label_1
_geom_angle_atom_site_label_2
_geom_angle_atom_site_label_3
_geom_angle
_geom_angle_site_symmetry_1
_geom_angle_site_symmetry_3
Cu2 Cu1 Cu2 88.23(3) . 3_556
Cu2 Cu1 I1 61.75(2) . 3_556
Cu2 Cu1 I1 60.26(2) . .
I1 Cu1 Cu2 58.56(2) 3_556 3_556
I1 Cu1 Cu2 57.71(2) . 3_556
I1 Cu1 I1 90.18(2) 3_556 .
I2 Cu1 Cu2 60.49(2) . .
I2 Cu1 Cu2 148.72(3) . 3_556
I2 Cu1 I1 101.76(3) . .
I2 Cu1 I1 102.24(3) . 3_556
P1 Cu1 Cu2 91.72(4) . 3_556
P1 Cu1 Cu2 178.44(6) . .
P1 Cu1 I1 116.94(5) . 3_556
P1 Cu1 I1 120.96(5) . .
P1 Cu1 I2 119.56(4) . .
Cu1 Cu2 Cu1 91.77(3) . 3_556
Cu1 Cu2 I1 61.36(3) . 3_556
Cu1 Cu2 I1 63.86(3) . .
Cu1 Cu2 I2 59.02(2) . .
I1 Cu2 Cu1 58.48(2) . 3_556
I1 Cu2 Cu1 60.64(2) 3_556 3_556
I1 Cu2 I1 91.95(2) . 3_556
I2 Cu2 Cu1 150.79(3) . 3_556
I2 Cu2 I1 103.27(3) . .
I2 Cu2 I1 100.97(3) . 3_556
P2 Cu2 Cu1 178.70(5) . .
P2 Cu2 Cu1 89.53(4) . 3_556
P2 Cu2 I1 116.89(5) . .
P2 Cu2 I1 119.41(5) . 3_556
P2 Cu2 I2 119.68(4) . .
Cu1 I1 Cu1 89.82(2) 3_556 .
Cu1 I1 Cu2 56.89(2) 3_556 3_556
Cu1 I1 Cu2 62.96(2) 3_556 .
Cu2 I1 Cu1 61.65(2) 3_556 .
Cu2 I1 Cu1 55.88(2) . .
Cu2 I1 Cu2 88.05(2) . 3_556
Cu1 I2 Cu2 60.49(2) . .
O1 P1 Cu1 117.04(15) . .
O1 P1 N1 102.3(2) . 3_556
O3 P1 Cu1 119.99(16) . .
O3 P1 O1 97.5(2) . .
O3 P1 N1 98.0(2) . 3_556
N1 P1 Cu1 118.07(15) 3_556 .
O5 P2 Cu2 116.01(16) . .
O5 P2 N1 103.6(2) . .
O7 P2 Cu2 118.33(16) . .
O7 P2 O5 97.0(2) . .
O7 P2 N1 98.5(2) . .
N1 P2 Cu2 119.62(15) . .
C1 O1 P1 120.7(3) . .
C2 O2 C3 116.6(5) . .
C11 O3 P1 118.1(3) . .
C12 O4 C13 117.6(5) . .
C27 O5 P2 116.4(3) . .
C28 O6 C29 118.5(7) . .
C37 O7 P2 117.8(4) . .
C38 O8 C39 116.8(5) . .
P1 N1 P2 120.1(2) 3_556 .
C21 N1 P1 120.1(3) . 3_556
C21 N1 P2 119.6(3) . .
O1 C1 C2 117.3(5) . .
C7 C1 O1 122.1(5) . .
C7 C1 C2 120.4(5) . .
O2 C2 C1 116.1(5) . .
O2 C2 C4 124.5(5) . .
C4 C2 C1 119.4(6) . .
O2 C3 H3A 109.5 . .
O2 C3 H3B 109.5 . .
O2 C3 H3C 109.5 . .
H3A C3 H3B 109.5 . .
H3A C3 H3C 109.5 . .
H3B C3 H3C 109.5 . .
C2 C4 H4 120.0 . .
C5 C4 C2 120.1(6) . .
C5 C4 H4 120.0 . .
C4 C5 C6 119.9(6) . .
C4 C5 C8 119.6(6) . .
C6 C5 C8 120.4(7) . .
C5 C6 H6 119.8 . .
C5 C6 C7 120.4(6) . .
C7 C6 H6 119.8 . .
C1 C7 C6 119.8(6) . .
C1 C7 H7 120.1 . .
C6 C7 H7 120.1 . .
C5 C8 H8A 109.1 . .
C5 C8 H8B 109.1 . .
H8A C8 H8B 107.9 . .
C9 C8 C5 112.4(7) . .
C9 C8 H8A 109.1 . .
C9 C8 H8B 109.1 . .
C8 C9 H9 117.9 . .
C10 C9 C8 124.1(11) . .
C10 C9 H9 117.9 . .
C9 C10 H10A 120.0 . .
C9 C10 H10B 120.0 . .
H10A C10 H10B 120.0 . .
C12 C11 O3 118.7(5) . .
C12 C11 C17 121.6(5) . .
C17 C11 O3 119.6(5) . .
O4 C12 C11 116.8(5) . .
O4 C12 C14 124.7(6) . .
C11 C12 C14 118.4(5) . .
O4 C13 H13A 109.5 . .
O4 C13 H13B 109.5 . .
O4 C13 H13C 109.5 . .
H13A C13 H13B 109.5 . .
H13A C13 H13C 109.5 . .
H13B C13 H13C 109.5 . .
C12 C14 H14 119.5 . .
C15 C14 C12 121.0(6) . .
C15 C14 H14 119.5 . .
C14 C15 C16 119.1(5) . .
C14 C15 C18 118.1(7) . .
C14 C15 C18A 129.8(13) . .
C16 C15 C18 122.8(7) . .
C16 C15 C18A 109.9(14) . .
C15 C16 H16 120.0 . .
C17 C16 C15 120.0(6) . .
C17 C16 H16 120.0 . .
C11 C17 C16 119.7(6) . .
C11 C17 H17 120.2 . .
C16 C17 H17 120.2 . .
C15 C18 H18A 108.9 . .
C15 C18 H18B 108.9 . .
H18A C18 H18B 107.8 . .
C19 C18 C15 113.2(4) . .
C19 C18 H18A 108.9 . .
C19 C18 H18B 108.9 . .
C18 C19 H19 117.8 . .
C20 C19 C18 124.4(7) . .
C20 C19 H19 117.8 . .
C19 C20 H20A 120.0 . .
C19 C20 H20B 120.0 . .
H20A C20 H20B 120.0 . .
C15 C18A H18C 109.1 . .
C15 C18A H18D 109.1 . .
H18C C18A H18D 107.9 . .
C19A C18A C15 112.4(5) . .
C19A C18A H18C 109.1 . .
C19A C18A H18D 109.1 . .
C18A C19A H19A 118.1 . .
C20A C19A C18A 123.7(8) . .
C20A C19A H19A 118.1 . .
C19A C20A H20C 120.0 . .
C19A C20A H20D 120.0 . .
H20C C20A H20D 120.0 . .
C22 C21 N1 121.4(5) . .
C26 C21 N1 118.7(5) . .
C26 C21 C22 119.9(5) . .
C21 C22 H22 120.2 . .
C23 C22 C21 119.6(6) . .
C23 C22 H22 120.2 . .
C22 C23 H23 119.6 . .
C24 C23 C22 120.8(6) . .
C24 C23 H23 119.6 . .
C23 C24 H24 120.1 . .
C23 C24 C25 119.7(6) . .
C25 C24 H24 120.1 . .
C24 C25 H25 120.2 . .
C24 C25 C26 119.7(6) . .
C26 C25 H25 120.2 . .
C21 C26 C25 120.3(6) . .
C21 C26 H26 119.8 . .
C25 C26 H26 119.8 . .
C28 C27 O5 116.9(6) . .
C33 C27 O5 121.7(5) . .
C33 C27 C28 121.4(6) . .
O6 C28 C27 116.5(7) . .
O6 C28 C30 125.0(6) . .
C30 C28 C27 118.5(7) . .
O6 C29 H29A 109.5 . .
O6 C29 H29B 109.5 . .
O6 C29 H29C 109.5 . .
H29A C29 H29B 109.5 . .
H29A C29 H29C 109.5 . .
H29B C29 H29C 109.5 . .
C28 C30 H30 119.8 . .
C28 C30 C31 120.4(6) . .
C31 C30 H30 119.8 . .
C30 C31 C32 120.1(6) . .
C30 C31 C34 120.5(7) . .
C30 C31 C34A 115.7(12) . .
C32 C31 C34 119.4(7) . .
C32 C31 C34A 122.7(13) . .
C31 C32 H32 120.2 . .
C33 C32 C31 119.5(6) . .
C33 C32 H32 120.2 . .
C27 C33 C32 120.1(6) . .
C27 C33 H33 120.0 . .
C32 C33 H33 120.0 . .
C31 C34 H34A 109.1 . .
C31 C34 H34B 109.1 . .
H34A C34 H34B 107.8 . .
C35 C34 C31 112.4(4) . .
C35 C34 H34A 109.1 . .
C35 C34 H34B 109.1 . .
C34 C35 H35 118.4 . .
C36 C35 C34 123.2(7) . .
C36 C35 H35 118.4 . .
C35 C36 H36A 120.0 . .
C35 C36 H36B 120.0 . .
H36A C36 H36B 120.0 . .
C31 C34A H34C 109.1 . .
C31 C34A H34D 109.1 . .
H34C C34A H34D 107.8 . .
C35A C34A C31 112.5(5) . .
C35A C34A H34C 109.1 . .
C35A C34A H34D 109.1 . .
C34A C35A H35A 118.1 . .
C36A C35A C34A 123.9(8) . .
C36A C35A H35A 118.1 . .
C35A C36A H36C 120.0 . .
C35A C36A H36D 120.0 . .
H36C C36A H36D 120.0 . .
C38 C37 O7 117.2(5) . .
C43 C37 O7 121.4(6) . .
C43 C37 C38 121.3(6) . .
O8 C38 C37 116.3(5) . .
O8 C38 C40 124.8(7) . .
C40 C38 C37 118.9(6) . .
O8 C39 H39A 109.5 . .
O8 C39 H39B 109.5 . .
O8 C39 H39C 109.5 . .
H39A C39 H39B 109.5 . .
H39A C39 H39C 109.5 . .
H39B C39 H39C 109.5 . .
C38 C40 H40 119.5 . .
C38 C40 C41 121.0(7) . .
C41 C40 H40 119.5 . .
C40 C41 C44 121.0(7) . .
C40 C41 C44A 115.3(12) . .
C42 C41 C40 118.7(5) . .
C42 C41 C44 119.4(7) . .
C42 C41 C44A 124.4(11) . .
C41 C42 H42 119.7 . .
C41 C42 C43 120.7(7) . .
C43 C42 H42 119.7 . .
C37 C43 C42 119.4(7) . .
C37 C43 H43 120.3 . .
C42 C43 H43 120.3 . .
C41 C44 H44A 109.2 . .
C41 C44 H44B 109.2 . .
H44A C44 H44B 107.9 . .
C45 C44 C41 112.1(5) . .
C45 C44 H44A 109.2 . .
C45 C44 H44B 109.2 . .
C44 C45 H45 117.9 . .
C46 C45 C44 124.1(7) . .
C46 C45 H45 117.9 . .
C45 C46 H46A 120.0 . .
C45 C46 H46B 120.0 . .
H46A C46 H46B 120.0 . .
C41 C44A H44C 109.2 . .
C41 C44A H44D 109.2 . .
H44C C44A H44D 107.9 . .
C45A C44A C41 112.0(5) . .
C45A C44A H44C 109.2 . .
C45A C44A H44D 109.2 . .
C44A C45A H45A 118.3 . .
C46A C45A C44A 123.5(8) . .
C46A C45A H45A 118.3 . .
C45A C46A H46C 120.0 . .
C45A C46A H46D 120.0 . .
H46C C46A H46D 120.0 . .

loop_
_geom_bond_atom_site_label_1
_geom_bond_atom_site_label_2
_geom_bond_distance
_geom_bond_site_symmetry_2
Cu1 Cu2 2.8907(10) 3_556
Cu1 Cu2 2.6403(10) .
Cu1 I1 2.8628(9) .
Cu1 I1 2.7665(9) 3_556
Cu1 I2 2.6010(8) .
Cu1 P1 2.1891(15) .
Cu2 Cu1 2.8907(10) 3_556
Cu2 I1 2.7766(9) 3_556
Cu2 I1 2.7690(8) .
Cu2 I2 2.6404(8) .
Cu2 P2 2.1971(14) .
I1 Cu1 2.7665(9) 3_556
I1 Cu2 2.7766(9) 3_556
P1 O1 1.633(4) .
P1 O3 1.626(4) .
P1 N1 1.692(4) 3_556
P2 O5 1.626(4) .
P2 O7 1.614(4) .
P2 N1 1.699(4) .
O1 C1 1.400(6) .
O2 C2 1.360(8) .
O2 C3 1.434(8) .
O3 C11 1.410(6) .
O4 C12 1.368(7) .
O4 C13 1.435(8) .
O5 C27 1.413(8) .
O6 C28 1.369(9) .
O6 C29 1.444(9) .
O7 C37 1.409(7) .
O8 C38 1.375(8) .
O8 C39 1.414(9) .
N1 P1 1.692(4) 3_556
N1 C21 1.463(6) .
C1 C2 1.413(8) .
C1 C7 1.368(8) .
C2 C4 1.393(8) .
C3 H3A 0.9800 .
C3 H3B 0.9800 .
C3 H3C 0.9800 .
C4 H4 0.9500 .
C4 C5 1.385(10) .
C5 C6 1.391(9) .
C5 C8 1.519(10) .
C6 H6 0.9500 .
C6 C7 1.399(9) .
C7 H7 0.9500 .
C8 H8A 0.9900 .
C8 H8B 0.9900 .
C8 C9 1.511(14) .
C9 H9 0.9500 .
C9 C10 1.279(15) .
C10 H10A 0.9500 .
C10 H10B 0.9500 .
C11 C12 1.385(8) .
C11 C17 1.389(8) .
C12 C14 1.417(8) .
C13 H13A 0.9800 .
C13 H13B 0.9800 .
C13 H13C 0.9800 .
C14 H14 0.9500 .
C14 C15 1.396(9) .
C15 C16 1.410(10) .
C15 C18 1.523(3) .
C15 C18A 1.523(3) .
C16 H16 0.9500 .
C16 C17 1.403(8) .
C17 H17 0.9500 .
C18 H18A 0.9900 .
C18 H18B 0.9900 .
C18 C19 1.498(4) .
C19 H19 0.9500 .
C19 C20 1.298(5) .
C20 H20A 0.9500 .
C20 H20B 0.9500 .
C18A H18C 0.9900 .
C18A H18D 0.9900 .
C18A C19A 1.502(4) .
C19A H19A 0.9500 .
C19A C20A 1.294(5) .
C20A H20C 0.9500 .
C20A H20D 0.9500 .
C21 C22 1.392(8) .
C21 C26 1.373(8) .
C22 H22 0.9500 .
C22 C23 1.385(8) .
C23 H23 0.9500 .
C23 C24 1.379(10) .
C24 H24 0.9500 .
C24 C25 1.385(10) .
C25 H25 0.9500 .
C25 C26 1.399(8) .
C26 H26 0.9500 .
C27 C28 1.407(8) .
C27 C33 1.366(9) .
C28 C30 1.374(11) .
C29 H29A 0.9800 .
C29 H29B 0.9800 .
C29 H29C 0.9800 .
C30 H30 0.9500 .
C30 C31 1.389(11) .
C31 C32 1.403(9) .
C31 C34 1.523(3) .
C31 C34A 1.523(3) .
C32 H32 0.9500 .
C32 C33 1.372(10) .
C33 H33 0.9500 .
C34 H34A 0.9900 .
C34 H34B 0.9900 .
C34 C35 1.502(4) .
C35 H35 0.9500 .
C35 C36 1.296(5) .
C36 H36A 0.9500 .
C36 H36B 0.9500 .
C34A H34C 0.9900 .
C34A H34D 0.9900 .
C34A C35A 1.503(4) .
C35A H35A 0.9500 .
C35A C36A 1.293(5) .
C36A H36C 0.9500 .
C36A H36D 0.9500 .
C37 C38 1.403(10) .
C37 C43 1.383(9) .
C38 C40 1.394(9) .
C39 H39A 0.9800 .
C39 H39B 0.9800 .
C39 H39C 0.9800 .
C40 H40 0.9500 .
C40 C41 1.426(11) .
C41 C42 1.387(12) .
C41 C44 1.526(3) .
C41 C44A 1.524(3) .
C42 H42 0.9500 .
C42 C43 1.419(10) .
C43 H43 0.9500 .
C44 H44A 0.9900 .
C44 H44B 0.9900 .
C44 C45 1.504(4) .
C45 H45 0.9500 .
C45 C46 1.294(5) .
C46 H46A 0.9500 .
C46 H46B 0.9500 .
C44A H44C 0.9900 .
C44A H44D 0.9900 .
C44A C45A 1.504(4) .
C45A H45A 0.9500 .
C45A C46A 1.296(5) .
C46A H46C 0.9500 .
C46A H46D 0.9500 .

loop_
_geom_torsion_atom_site_label_1
_geom_torsion_atom_site_label_2
_geom_torsion_atom_site_label_3
_geom_torsion_atom_site_label_4
_geom_torsion
_geom_torsion_site_symmetry_1
_geom_torsion_site_symmetry_4
Cu1 P1 O1 C1 24.2(5) . .
Cu1 P1 O3 C11 58.2(4) . .
Cu2 P2 O5 C27 -36.2(4) . .
Cu2 P2 O7 C37 -27.3(5) . .
Cu2 P2 N1 P1 11.7(4) . 3_556
Cu2 P2 N1 C21 -173.2(3) . .
P1 O1 C1 C2 -110.5(5) . .
P1 O1 C1 C7 75.5(7) . .
P1 O3 C11 C12 -89.6(5) . .
P1 O3 C11 C17 94.9(6) . .
P1 N1 C21 C22 84.7(5) 3_556 .
P1 N1 C21 C26 -95.0(5) 3_556 .
P2 O5 C27 C28 109.8(5) . .
P2 O5 C27 C33 -70.7(6) . .
P2 O7 C37 C38 100.6(6) . .
P2 O7 C37 C43 -81.9(7) . .
P2 N1 C21 C22 -90.4(5) . .
P2 N1 C21 C26 89.9(5) . .
O1 P1 O3 C11 -69.1(4) . .
O1 C1 C2 O2 5.5(8) . .
O1 C1 C2 C4 -173.6(6) . .
O1 C1 C7 C6 173.9(6) . .
O2 C2 C4 C5 -179.1(7) . .
O3 P1 O1 C1 153.5(4) . .
O3 C11 C12 O4 0.0(8) . .
O3 C11 C12 C14 179.8(5) . .
O3 C11 C17 C16 179.2(6) . .
O4 C12 C14 C15 -178.1(6) . .
O5 P2 O7 C37 97.4(5) . .
O5 P2 N1 P1 -119.3(3) . 3_556
O5 P2 N1 C21 55.8(4) . .
O5 C27 C28 O6 -0.6(8) . .
O5 C27 C28 C30 178.7(6) . .
O5 C27 C33 C32 -179.2(5) . .
O6 C28 C30 C31 179.7(7) . .
O7 P2 O5 C27 -162.5(4) . .
O7 P2 N1 P1 141.3(3) . 3_556
O7 P2 N1 C21 -43.6(4) . .
O7 C37 C38 O8 -1.8(8) . .
O7 C37 C38 C40 179.3(6) . .
O7 C37 C43 C42 -178.8(6) . .
O8 C38 C40 C41 -179.8(7) . .
N1 P1 O1 C1 -106.5(4) 3_556 .
N1 P1 O3 C11 -172.7(4) 3_556 .
N1 P2 O5 C27 97.0(4) . .
N1 P2 O7 C37 -157.7(5) . .
N1 C21 C22 C23 178.5(5) . .
N1 C21 C26 C25 -178.5(5) . .
C1 C2 C4 C5 -0.1(10) . .
C2 C1 C7 C6 0.2(10) . .
C2 C4 C5 C6 -1.0(11) . .
C2 C4 C5 C8 176.1(7) . .
C3 O2 C2 C1 169.2(6) . .
C3 O2 C2 C4 -11.7(10) . .
C4 C5 C6 C7 1.6(12) . .
C4 C5 C8 C9 -105.9(9) . .
C5 C6 C7 C1 -1.2(11) . .
C5 C8 C9 C10 -121.1(10) . .
C6 C5 C8 C9 71.2(9) . .
C7 C1 C2 O2 179.6(6) . .
C7 C1 C2 C4 0.5(9) . .
C8 C5 C6 C7 -175.4(7) . .
C11 C12 C14 C15 2.1(9) . .
C12 C11 C17 C16 3.8(9) . .
C12 C14 C15 C16 1.5(10) . .
C12 C14 C15 C18 -178.2(6) . .
C12 C14 C15 C18A 167.3(15) . .
C13 O4 C12 C11 173.5(6) . .
C13 O4 C12 C14 -6.2(9) . .
C14 C15 C16 C17 -2.6(10) . .
C14 C15 C18 C19 108.7(8) . .
C14 C15 C18A C19A 119.6(19) . .
C15 C16 C17 C11 0.0(10) . .
C15 C18 C19 C20 119.5(13) . .
C15 C18A C19A C20A 138(4) . .
C16 C15 C18 C19 -70.9(10) . .
C16 C15 C18A C19A -74(2) . .
C17 C11 C12 O4 175.4(5) . .
C17 C11 C12 C14 -4.8(9) . .
C18 C15 C16 C17 177.1(7) . .
C18 C15 C18A C19A 69(4) . .
C18A C15 C16 C17 -171.0(11) . .
C18A C15 C18 C19 -113(3) . .
C21 C22 C23 C24 0.9(8) . .
C22 C21 C26 C25 1.8(8) . .
C22 C23 C24 C25 0.0(9) . .
C23 C24 C25 C26 -0.1(9) . .
C24 C25 C26 C21 -0.9(9) . .
C26 C21 C22 C23 -1.8(8) . .
C27 C28 C30 C31 0.5(11) . .
C28 C27 C33 C32 0.3(9) . .
C28 C30 C31 C32 0.4(12) . .
C28 C30 C31 C34 -177.6(7) . .
C28 C30 C31 C34A 167(2) . .
C29 O6 C28 C27 -169.7(7) . .
C29 O6 C28 C30 11.1(11) . .
C30 C31 C32 C33 -0.9(11) . .
C30 C31 C34 C35 -117.2(9) . .
C30 C31 C34A C35A 175(2) . .
C31 C32 C33 C27 0.6(10) . .
C31 C34 C35 C36 -126.5(13) . .
C31 C34A C35A C36A -95(5) . .
C32 C31 C34 C35 64.9(11) . .
C32 C31 C34A C35A -19(4) . .
C33 C27 C28 O6 179.9(6) . .
C33 C27 C28 C30 -0.8(9) . .
C34 C31 C32 C33 177.0(6) . .
C34 C31 C34A C35A 63(4) . .
C34A C31 C32 C33 -166(2) . .
C34A C31 C34 C35 -42(6) . .
C37 C38 C40 C41 -1.0(11) . .
C38 C37 C43 C42 -1.3(10) . .
C38 C40 C41 C42 -0.1(12) . .
C38 C40 C41 C44 168.6(9) . .
C38 C40 C41 C44A -166.4(10) . .
C39 O8 C38 C37 -178.3(6) . .
C39 O8 C38 C40 0.5(10) . .
C40 C41 C42 C43 0.6(13) . .
C40 C41 C44 C45 35.9(15) . .
C40 C41 C44A C45A -67(2) . .
C41 C42 C43 C37 0.1(12) . .
C41 C44 C45 C46 -131(3) . .
C41 C44A C45A C46A 128(6) . .
C42 C41 C44 C45 -155.5(10) . .
C42 C41 C44A C45A 127.4(17) . .
C43 C37 C38 O8 -179.3(6) . .
C43 C37 C38 C40 1.8(10) . .
C44 C41 C42 C43 -168.3(9) . .
C44 C41 C44A C45A 43(2) . .
C44A C41 C42 C43 165.5(13) . .
C44A C41 C44 C45 -46(3) . .
